data_4311064
loop_
_publ_author_name
'Eric C. Brown'
'Nermeen W. Aboelella'
'Anne M. Reynolds'
'Gabriel Aull\'on'
'Santiago Alvarez'
'William B. Tolman'

_publ_section_title
;
 A New Class of (\m-\h2:\h2-Disulfido)dicopper Complexes: Synthesis,
 Characterization, and Disulfido Exchange
;
_journal_name_full 'Inorganic Chemistry'
_journal_page_first 3335
_journal_page_last 3337
_journal_paper_doi 10.1021/ic049811k
_journal_volume 43
_journal_year 2004
_chemical_compound_source 'Eric C. Brown'
_chemical_formula_moiety 'C33 H42 Cu N3'
_chemical_formula_sum 'C33 H42 Cu N3'
_chemical_formula_weight 544.24
_chemical_name_common 03192
_chemical_name_systematic
; 
 ? 
;
_space_group_IT_number 14
_symmetry_cell_setting monoclinic
_symmetry_space_group_name_Hall '-P 2yn'
_symmetry_space_group_name_H-M 'P 1 21/n 1'
_atom_sites_solution_hydrogens geom
_atom_sites_solution_primary direct
_atom_sites_solution_secondary difmap
_audit_creation_method SHELXL-97
_cell_angle_alpha 90.00
_cell_angle_beta 97.721(2)
_cell_angle_gamma 90.00
_cell_formula_units_Z 4
_cell_length_a 9.4920(12)
_cell_length_b 17.577(2)
_cell_length_c 18.021(2)
_cell_measurement_reflns_used 932
_cell_measurement_temperature 173(2)
_cell_measurement_theta_max 19.70
_cell_measurement_theta_min 2.31
_cell_volume 2979.4(6)
_computing_cell_refinement 'SAINT, Bruker'
_computing_data_collection 'SMART, Bruker'
_computing_data_reduction 'SAINT, Bruker'
_computing_molecular_graphics 'SHELXTL, Bruker'
_computing_publication_material 'Bruker SHELXTL'
_computing_structure_refinement 'SHELXL-97 (Sheldrick, 1997)'
_computing_structure_solution 'SHELXS-97 (Sheldrick, 1990)'
_diffrn_ambient_temperature 173(2)
_diffrn_measured_fraction_theta_full 0.999
_diffrn_measured_fraction_theta_max 0.999
_diffrn_measurement_device_type 'Bruker SMART Platform CCD'
_diffrn_measurement_method 'area detector, omega scans'
_diffrn_radiation_monochromator graphite
_diffrn_radiation_source 'normal-focus sealed tube'
_diffrn_radiation_type MoK\a
_diffrn_radiation_wavelength 0.71073
_diffrn_reflns_av_R_equivalents 0.0814
_diffrn_reflns_av_sigmaI/netI 0.0660
_diffrn_reflns_limit_h_max 11
_diffrn_reflns_limit_h_min -11
_diffrn_reflns_limit_k_max 20
_diffrn_reflns_limit_k_min -20
_diffrn_reflns_limit_l_max 21
_diffrn_reflns_limit_l_min -21
_diffrn_reflns_number 26554
_diffrn_reflns_theta_full 25.08
_diffrn_reflns_theta_max 25.08
_diffrn_reflns_theta_min 1.63
_exptl_absorpt_coefficient_mu 0.758
_exptl_absorpt_correction_T_max 1.000000
_exptl_absorpt_correction_T_min 0.896125
_exptl_absorpt_correction_type multi-scan
_exptl_absorpt_process_details 'SADABS, R. Blessing, 1995'
_exptl_crystal_colour orange
_exptl_crystal_density_diffrn 1.213
_exptl_crystal_density_meas 0
_exptl_crystal_density_method 'not measured'
_exptl_crystal_description Needle
_exptl_crystal_F_000 1160
_exptl_crystal_size_max 0.4
_exptl_crystal_size_mid 0.15
_exptl_crystal_size_min 0.15
_refine_diff_density_max 0.305
_refine_diff_density_min -0.346
_refine_diff_density_rms 0.067
_refine_ls_extinction_method none
_refine_ls_goodness_of_fit_ref 1.093
_refine_ls_hydrogen_treatment riding
_refine_ls_matrix_type full
_refine_ls_number_parameters 374
_refine_ls_number_reflns 5279
_refine_ls_number_restraints 25
_refine_ls_restrained_S_all 1.097
_refine_ls_R_factor_all 0.1132
_refine_ls_R_factor_gt 0.0552
_refine_ls_shift/su_max 0.001
_refine_ls_shift/su_mean 0.000
_refine_ls_structure_factor_coef Fsqd
_refine_ls_weighting_details 'calc w=1/[\s^2^(Fo^2^)+(0.0212P)^2^+5.0711P] where P=(Fo^2^+2Fc^2^)/3'
_refine_ls_weighting_scheme calc
_refine_ls_wR_factor_gt 0.1081
_refine_ls_wR_factor_ref 0.1314
_reflns_number_gt 3203
_reflns_number_total 5279
_reflns_threshold_expression >2sigma(I)
_cod_data_source_file ic049811ksi20040213_045832_1.cif
_cod_data_source_block 03192m
_cod_original_cell_volume 2979.4(7)
_cod_database_code 4311064

loop_
_symmetry_equiv_pos_as_xyz
'x, y, z'
'-x+1/2, y+1/2, -z+1/2'
'-x, -y, -z'
'x-1/2, -y-1/2, z-1/2'

loop_
_atom_site_label
_atom_site_type_symbol
_atom_site_fract_x
_atom_site_fract_y
_atom_site_fract_z
_atom_site_U_iso_or_equiv
_atom_site_adp_type
_atom_site_occupancy
_atom_site_symmetry_multiplicity
_atom_site_calc_flag
_atom_site_refinement_flags
_atom_site_disorder_assembly
_atom_site_disorder_group
Cu1 Cu 0.92166(6) 0.84666(3) 0.80538(3) 0.04312(18) Uani 1 1 d . A .
N1 N 1.0435(4) 0.9365(2) 0.81498(18) 0.0453(9) Uani 1 1 d D . .
N2 N 1.0645(4) 0.7729(2) 0.84159(18) 0.0453(9) Uani 1 1 d D . .
N3 N 0.7281(4) 0.8426(2) 0.7712(2) 0.0487(9) Uani 1 1 d . . .
C1 C 1.1704(9) 0.9386(4) 0.8467(7) 0.0425(18) Uani 0.739(5) 1 d PD A 1
H1A H 1.2159 0.9868 0.8518 0.051 Uiso 0.739(5) 1 calc PR A 1
C2 C 1.2491(7) 0.8747(4) 0.8749(4) 0.0368(19) Uani 0.739(5) 1 d PD A 1
C3 C 1.2024(8) 0.7971(5) 0.8694(5) 0.0370(19) Uani 0.739(5) 1 d PD A 1
C4 C 1.3077(6) 0.7412(3) 0.8963(3) 0.0414(16) Uani 0.739(5) 1 d PD A 1
H4A H 1.2832 0.6889 0.8919 0.050 Uiso 0.739(5) 1 calc PR A 1
C5 C 1.4422(6) 0.7608(4) 0.9282(3) 0.0473(17) Uani 0.739(5) 1 d PD A 1
H5A H 1.5075 0.7219 0.9462 0.057 Uiso 0.739(5) 1 calc PR A 1
C6 C 1.4845(7) 0.8363(4) 0.9346(3) 0.0480(18) Uani 0.739(5) 1 d PD A 1
H6A H 1.5780 0.8494 0.9566 0.058 Uiso 0.739(5) 1 calc PR A 1
C7 C 1.3902(7) 0.8912(4) 0.9089(4) 0.0443(17) Uani 0.739(5) 1 d PD A 1
H7A H 1.4194 0.9428 0.9137 0.053 Uiso 0.739(5) 1 calc PR A 1
C1' C 1.186(2) 0.7753(15) 0.8789(15) 0.0370(19) Uani 0.261(5) 1 d PD A 2
H1'A H 1.2326 0.7320 0.9024 0.044 Uiso 0.261(5) 1 calc PR A 2
C2' C 1.2465(18) 0.8479(12) 0.8825(11) 0.0368(19) Uani 0.261(5) 1 d PD A 2
C3' C 1.1835(19) 0.9177(13) 0.849(2) 0.0425(18) Uani 0.261(5) 1 d PD A 2
C4' C 1.2908(15) 0.9777(9) 0.8709(9) 0.047(5) Uani 0.261(5) 1 d PD A 2
H4'A H 1.2640 1.0281 0.8561 0.056 Uiso 0.261(5) 1 calc PR A 2
C5' C 1.4238(16) 0.9690(10) 0.9095(9) 0.050(5) Uani 0.261(5) 1 d PD A 2
H5'A H 1.4835 1.0124 0.9179 0.060 Uiso 0.261(5) 1 calc PR A 2
C6' C 1.4747(18) 0.8993(10) 0.9368(10) 0.056(6) Uani 0.261(5) 1 d PD A 2
H6'A H 1.5680 0.8936 0.9629 0.067 Uiso 0.261(5) 1 calc PR A 2
C7' C 1.3860(17) 0.8404(10) 0.9246(9) 0.0443(17) Uani 0.261(5) 1 d PD A 2
H7'A H 1.4157 0.7920 0.9443 0.053 Uiso 0.261(5) 1 calc PR A 2
C8 C 0.9949(5) 1.0084(3) 0.7829(3) 0.0512(12) Uani 1 1 d . A .
C9 C 0.9381(5) 1.0632(3) 0.8274(2) 0.0552(13) Uani 1 1 d . . .
C10 C 0.8862(6) 1.1296(3) 0.7926(3) 0.0636(15) Uani 1 1 d . A .
H10A H 0.8462 1.1673 0.8213 0.076 Uiso 1 1 calc R . .
C11 C 0.8908(6) 1.1429(3) 0.7175(3) 0.0742(16) Uani 1 1 d . . .
H11A H 0.8551 1.1892 0.6952 0.089 Uiso 1 1 calc R A .
C12 C 0.9468(7) 1.0892(3) 0.6755(3) 0.0723(17) Uani 1 1 d . A .
H12A H 0.9503 1.0986 0.6238 0.087 Uiso 1 1 calc R . .
C13 C 0.9990(6) 1.0208(3) 0.7068(3) 0.0597(14) Uani 1 1 d . . .
C14 C 1.0591(7) 0.9617(3) 0.6578(3) 0.0714(16) Uani 1 1 d . A .
H14A H 1.0904 0.9168 0.6899 0.086 Uiso 1 1 calc R . .
C15 C 1.1876(7) 0.9916(4) 0.6246(3) 0.094(2) Uani 1 1 d . . .
H15A H 1.2605 1.0083 0.6651 0.142 Uiso 1 1 calc R A .
H15B H 1.1588 1.0347 0.5915 0.142 Uiso 1 1 calc R . .
H15C H 1.2263 0.9511 0.5959 0.142 Uiso 1 1 calc R . .
C16 C 0.9450(7) 0.9351(4) 0.5959(3) 0.105(2) Uani 1 1 d . . .
H16A H 0.8635 0.9155 0.6181 0.158 Uiso 1 1 calc R A .
H16B H 0.9835 0.8948 0.5669 0.158 Uiso 1 1 calc R . .
H16C H 0.9145 0.9780 0.5628 0.158 Uiso 1 1 calc R . .
C17 C 0.9289(6) 1.0493(3) 0.9096(2) 0.0585(14) Uani 1 1 d . A .
H17A H 1.0057 1.0123 0.9281 0.070 Uiso 1 1 calc R . .
C18 C 0.7875(6) 1.0122(4) 0.9197(3) 0.0773(17) Uani 1 1 d . . .
H18A H 0.7741 0.9663 0.8887 0.116 Uiso 1 1 calc R A .
H18B H 0.7099 1.0480 0.9045 0.116 Uiso 1 1 calc R . .
H18C H 0.7878 0.9985 0.9724 0.116 Uiso 1 1 calc R . .
C19 C 0.9538(7) 1.1205(3) 0.9576(3) 0.0858(19) Uani 1 1 d . . .
H19A H 1.0455 1.1432 0.9506 0.129 Uiso 1 1 calc R A .
H19B H 0.9545 1.1070 1.0105 0.129 Uiso 1 1 calc R . .
H19C H 0.8775 1.1572 0.9428 0.129 Uiso 1 1 calc R . .
C20 C 1.0282(5) 0.6947(3) 0.8324(2) 0.0505(12) Uani 1 1 d . A .
C21 C 1.0333(6) 0.6609(3) 0.7622(2) 0.0582(13) Uani 1 1 d . . .
C22 C 0.9862(6) 0.5865(3) 0.7519(3) 0.0700(16) Uani 1 1 d . A .
H22A H 0.9885 0.5632 0.7045 0.084 Uiso 1 1 calc R . .
C23 C 0.9358(6) 0.5449(3) 0.8082(3) 0.0748(16) Uani 1 1 d . . .
H23A H 0.9022 0.4943 0.7996 0.090 Uiso 1 1 calc R A .
C24 C 0.9358(6) 0.5792(3) 0.8776(3) 0.0674(15) Uani 1 1 d . A .
H24A H 0.9038 0.5511 0.9171 0.081 Uiso 1 1 calc R . .
C25 C 0.9810(5) 0.6532(3) 0.8907(2) 0.0532(12) Uani 1 1 d . . .
C26 C 0.9776(6) 0.6886(3) 0.9671(2) 0.0602(14) Uani 1 1 d . A .
H26A H 1.0204 0.7405 0.9660 0.072 Uiso 1 1 calc R . .
C27 C 0.8282(6) 0.6986(4) 0.9838(3) 0.090(2) Uani 1 1 d . . .
H27A H 0.7735 0.7277 0.9434 0.135 Uiso 1 1 calc R A .
H27B H 0.8292 0.7260 1.0312 0.135 Uiso 1 1 calc R . .
H27C H 0.7843 0.6485 0.9877 0.135 Uiso 1 1 calc R . .
C28 C 1.0658(7) 0.6444(4) 1.0288(3) 0.099(2) Uani 1 1 d . . .
H28A H 1.0620 0.6698 1.0769 0.148 Uiso 1 1 calc R A .
H28B H 1.1646 0.6421 1.0187 0.148 Uiso 1 1 calc R . .
H28C H 1.0279 0.5927 1.0308 0.148 Uiso 1 1 calc R . .
C29 C 1.0883(7) 0.7037(3) 0.6989(3) 0.0723(16) Uani 1 1 d . A .
H29A H 1.1320 0.7520 0.7206 0.087 Uiso 1 1 calc R . .
C30 C 0.9651(7) 0.7261(4) 0.6406(3) 0.100(2) Uani 1 1 d . . .
H30A H 0.8941 0.7539 0.6648 0.151 Uiso 1 1 calc R A .
H30B H 0.9216 0.6802 0.6165 0.151 Uiso 1 1 calc R . .
H30C H 0.9997 0.7587 0.6028 0.151 Uiso 1 1 calc R . .
C31 C 1.2016(7) 0.6623(4) 0.6638(4) 0.104(2) Uani 1 1 d . . .
H31A H 1.2802 0.6489 0.7026 0.156 Uiso 1 1 calc R A .
H31B H 1.2370 0.6951 0.6264 0.156 Uiso 1 1 calc R . .
H31D H 1.1613 0.6158 0.6394 0.156 Uiso 1 1 calc R . .
C32 C 0.6093(5) 0.8386(3) 0.7532(2) 0.0508(12) Uani 1 1 d . A .
C33 C 0.4563(5) 0.8328(4) 0.7304(3) 0.0736(18) Uani 1 1 d . . .
H33A H 0.4367 0.7917 0.6936 0.110 Uiso 1 1 calc R A .
H33B H 0.4205 0.8810 0.7079 0.110 Uiso 1 1 calc R . .
H33C H 0.4089 0.8218 0.7742 0.110 Uiso 1 1 calc R . .

loop_
_atom_site_aniso_label
_atom_site_aniso_U_11
_atom_site_aniso_U_22
_atom_site_aniso_U_33
_atom_site_aniso_U_23
_atom_site_aniso_U_13
_atom_site_aniso_U_12
Cu1 0.0398(3) 0.0477(3) 0.0396(3) 0.0033(3) -0.0028(2) -0.0020(3)
N1 0.051(2) 0.056(3) 0.0283(19) -0.0039(18) 0.0042(17) -0.008(2)
N2 0.052(2) 0.050(3) 0.033(2) 0.0018(18) 0.0032(17) 0.0040(19)
N3 0.043(2) 0.052(2) 0.049(2) 0.005(2) 0.0003(18) -0.006(2)
C1 0.058(4) 0.036(5) 0.035(3) -0.011(4) 0.015(3) -0.008(3)
C2 0.038(3) 0.042(5) 0.031(3) -0.006(3) 0.006(2) -0.010(3)
C3 0.047(3) 0.045(6) 0.021(3) 0.014(3) 0.008(3) 0.011(3)
C4 0.045(4) 0.041(4) 0.038(3) -0.002(3) 0.005(3) 0.003(3)
C5 0.040(4) 0.056(5) 0.044(4) -0.004(3) -0.005(3) 0.009(3)
C6 0.040(4) 0.051(5) 0.050(4) -0.003(3) -0.006(3) -0.005(3)
C7 0.044(4) 0.046(5) 0.043(4) 0.001(3) 0.003(3) -0.004(4)
C1' 0.047(3) 0.045(6) 0.021(3) 0.014(3) 0.008(3) 0.011(3)
C2' 0.038(3) 0.042(5) 0.031(3) -0.006(3) 0.006(2) -0.010(3)
C3' 0.058(4) 0.036(5) 0.035(3) -0.011(4) 0.015(3) -0.008(3)
C4' 0.052(11) 0.044(11) 0.046(10) -0.006(8) 0.014(9) -0.025(9)
C5' 0.053(11) 0.053(13) 0.039(10) 0.018(9) -0.008(8) 0.000(10)
C6' 0.038(12) 0.088(19) 0.041(12) 0.000(12) 0.003(9) -0.016(13)
C7' 0.044(4) 0.046(5) 0.043(4) 0.001(3) 0.003(3) -0.004(4)
C8 0.071(3) 0.044(3) 0.039(3) -0.002(2) 0.007(2) -0.015(3)
C9 0.071(3) 0.055(3) 0.040(3) -0.007(2) 0.008(2) -0.011(3)
C10 0.087(4) 0.049(3) 0.055(3) -0.008(3) 0.010(3) -0.002(3)
C11 0.106(5) 0.058(4) 0.058(3) 0.000(3) 0.005(3) -0.002(3)
C12 0.123(5) 0.054(4) 0.041(3) 0.003(3) 0.015(3) -0.006(3)
C13 0.086(4) 0.052(3) 0.041(3) -0.006(2) 0.010(3) -0.006(3)
C14 0.124(5) 0.056(4) 0.037(3) -0.001(3) 0.018(3) 0.000(3)
C15 0.094(5) 0.108(6) 0.082(5) -0.027(4) 0.016(4) 0.010(4)
C16 0.136(6) 0.104(6) 0.078(4) -0.050(4) 0.022(4) -0.032(5)
C17 0.075(4) 0.064(4) 0.037(3) -0.014(2) 0.009(2) -0.002(3)
C18 0.087(4) 0.096(5) 0.051(3) 0.002(3) 0.018(3) -0.007(4)
C19 0.134(6) 0.081(4) 0.044(3) -0.018(3) 0.017(3) -0.011(4)
C20 0.056(3) 0.058(3) 0.036(3) 0.004(2) -0.001(2) 0.011(3)
C21 0.081(4) 0.052(3) 0.041(3) 0.000(3) 0.006(2) 0.006(3)
C22 0.090(4) 0.071(4) 0.047(3) -0.006(3) 0.007(3) -0.003(3)
C23 0.099(4) 0.051(3) 0.075(4) -0.008(3) 0.012(3) 0.004(3)
C24 0.081(4) 0.060(4) 0.062(4) 0.011(3) 0.011(3) 0.002(3)
C25 0.066(3) 0.050(3) 0.043(3) 0.006(3) 0.004(2) 0.003(3)
C26 0.075(4) 0.068(4) 0.037(3) 0.005(2) 0.006(2) -0.004(3)
C27 0.090(5) 0.115(6) 0.065(4) -0.021(4) 0.014(3) 0.007(4)
C28 0.116(5) 0.134(6) 0.044(3) 0.017(4) 0.002(3) 0.020(5)
C29 0.113(5) 0.066(4) 0.037(3) -0.004(3) 0.009(3) -0.009(4)
C30 0.132(6) 0.108(6) 0.063(4) 0.028(4) 0.020(4) 0.003(5)
C31 0.105(5) 0.123(6) 0.090(5) 0.019(5) 0.035(4) -0.009(5)
C32 0.048(3) 0.062(3) 0.041(3) 0.007(2) 0.004(2) -0.003(3)
C33 0.040(3) 0.129(6) 0.051(3) 0.006(3) 0.001(2) -0.001(3)

loop_
_atom_type_symbol
_atom_type_description
_atom_type_scat_dispersion_real
_atom_type_scat_dispersion_imag
_atom_type_scat_source
C C 0.0033 0.0016 'International Tables Vol C Tables 4.2.6.8 and 6.1.1.4'
H H 0.0000 0.0000 'International Tables Vol C Tables 4.2.6.8 and 6.1.1.4'
N N 0.0061 0.0033 'International Tables Vol C Tables 4.2.6.8 and 6.1.1.4'
Cu Cu 0.3201 1.2651 'International Tables Vol C Tables 4.2.6.8 and 6.1.1.4'

loop_
_geom_angle_atom_site_label_1
_geom_angle_atom_site_label_2
_geom_angle_atom_site_label_3
_geom_angle
_geom_angle_site_symmetry_1
_geom_angle_site_symmetry_3
_geom_angle_publ_flag
N3 Cu1 N2 134.88(17) . . ?
N3 Cu1 N1 127.45(17) . . ?
N2 Cu1 N1 97.67(17) . . ?
C1 N1 C3' 15.0(12) . . ?
C1 N1 C8 113.0(5) . . ?
C3' N1 C8 127.3(10) . . ?
C1 N1 Cu1 125.6(4) . . ?
C3' N1 Cu1 111.0(10) . . ?
C8 N1 Cu1 121.4(3) . . ?
C1' N2 C3 18.6(11) . . ?
C1' N2 C20 106.7(12) . . ?
C3 N2 C20 122.3(5) . . ?
C1' N2 Cu1 135.4(13) . . ?
C3 N2 Cu1 119.8(4) . . ?
C20 N2 Cu1 117.6(3) . . ?
C32 N3 Cu1 177.0(4) . . ?
N1 C1 C2 124.7(7) . . ?
N1 C1 H1A 117.7 . . ?
C2 C1 H1A 117.7 . . ?
C1 C2 C7 114.6(6) . . ?
C1 C2 C3 126.2(6) . . ?
C7 C2 C3 119.1(6) . . ?
N2 C3 C2 125.3(6) . . ?
N2 C3 C4 119.1(6) . . ?
C2 C3 C4 115.6(6) . . ?
C5 C4 C3 122.4(6) . . ?
C5 C4 H4A 118.8 . . ?
C3 C4 H4A 118.8 . . ?
C4 C5 C6 121.2(6) . . ?
C4 C5 H5A 119.4 . . ?
C6 C5 H5A 119.4 . . ?
C7 C6 C5 118.8(6) . . ?
C7 C6 H6A 120.6 . . ?
C5 C6 H6A 120.6 . . ?
C6 C7 C2 122.8(7) . . ?
C6 C7 H7A 118.6 . . ?
C2 C7 H7A 118.6 . . ?
N2 C1' C2' 113.5(18) . . ?
N2 C1' H1'A 123.3 . . ?
C2' C1' H1'A 123.3 . . ?
C1' C2' C7' 106.4(14) . . ?
C1' C2' C3' 127.4(15) . . ?
C7' C2' C3' 126.1(15) . . ?
N1 C3' C2' 132.8(17) . . ?
N1 C3' C4' 121.1(16) . . ?
C2' C3' C4' 105.3(12) . . ?
C5' C4' C3' 127.6(14) . . ?
C5' C4' H4'A 116.2 . . ?
C3' C4' H4'A 116.2 . . ?
C4' C5' C6' 122.4(15) . . ?
C4' C5' H5'A 118.8 . . ?
C6' C5' H5'A 118.8 . . ?
C7' C6' C5' 116.5(16) . . ?
C7' C6' H6'A 121.8 . . ?
C5' C6' H6'A 121.8 . . ?
C6' C7' C2' 122.1(16) . . ?
C6' C7' H7'A 119.0 . . ?
C2' C7' H7'A 119.0 . . ?
C13 C8 C9 121.2(5) . . ?
C13 C8 N1 118.8(4) . . ?
C9 C8 N1 119.9(4) . . ?
C10 C9 C8 117.3(4) . . ?
C10 C9 C17 121.0(5) . . ?
C8 C9 C17 121.6(5) . . ?
C11 C10 C9 122.1(5) . . ?
C11 C10 H10A 119.0 . . ?
C9 C10 H10A 119.0 . . ?
C12 C11 C10 119.6(5) . . ?
C12 C11 H11A 120.2 . . ?
C10 C11 H11A 120.2 . . ?
C11 C12 C13 121.2(5) . . ?
C11 C12 H12A 119.4 . . ?
C13 C12 H12A 119.4 . . ?
C12 C13 C8 118.6(5) . . ?
C12 C13 C14 119.6(5) . . ?
C8 C13 C14 121.7(5) . . ?
C16 C14 C15 110.3(5) . . ?
C16 C14 C13 110.4(5) . . ?
C15 C14 C13 112.0(5) . . ?
C16 C14 H14A 108.0 . . ?
C15 C14 H14A 108.0 . . ?
C13 C14 H14A 108.0 . . ?
C14 C15 H15A 109.5 . . ?
C14 C15 H15B 109.5 . . ?
H15A C15 H15B 109.5 . . ?
C14 C15 H15C 109.5 . . ?
H15A C15 H15C 109.5 . . ?
H15B C15 H15C 109.5 . . ?
C14 C16 H16A 109.5 . . ?
C14 C16 H16B 109.5 . . ?
H16A C16 H16B 109.5 . . ?
C14 C16 H16C 109.5 . . ?
H16A C16 H16C 109.5 . . ?
H16B C16 H16C 109.5 . . ?
C9 C17 C19 113.5(4) . . ?
C9 C17 C18 110.6(4) . . ?
C19 C17 C18 110.8(5) . . ?
C9 C17 H17A 107.2 . . ?
C19 C17 H17A 107.2 . . ?
C18 C17 H17A 107.2 . . ?
C17 C18 H18A 109.5 . . ?
C17 C18 H18B 109.5 . . ?
H18A C18 H18B 109.5 . . ?
C17 C18 H18C 109.5 . . ?
H18A C18 H18C 109.5 . . ?
H18B C18 H18C 109.5 . . ?
C17 C19 H19A 109.5 . . ?
C17 C19 H19B 109.5 . . ?
H19A C19 H19B 109.5 . . ?
C17 C19 H19C 109.5 . . ?
H19A C19 H19C 109.5 . . ?
H19B C19 H19C 109.5 . . ?
C25 C20 C21 120.5(5) . . ?
C25 C20 N2 120.9(4) . . ?
C21 C20 N2 118.5(4) . . ?
C22 C21 C20 118.1(5) . . ?
C22 C21 C29 120.3(5) . . ?
C20 C21 C29 121.6(5) . . ?
C21 C22 C23 122.4(5) . . ?
C21 C22 H22A 118.8 . . ?
C23 C22 H22A 118.8 . . ?
C22 C23 C24 118.1(5) . . ?
C22 C23 H23A 120.9 . . ?
C24 C23 H23A 120.9 . . ?
C25 C24 C23 121.7(5) . . ?
C25 C24 H24A 119.1 . . ?
C23 C24 H24A 119.1 . . ?
C24 C25 C20 119.1(5) . . ?
C24 C25 C26 119.8(5) . . ?
C20 C25 C26 121.1(5) . . ?
C27 C26 C28 111.0(5) . . ?
C27 C26 C25 111.5(4) . . ?
C28 C26 C25 112.3(5) . . ?
C27 C26 H26A 107.3 . . ?
C28 C26 H26A 107.3 . . ?
C25 C26 H26A 107.3 . . ?
C26 C27 H27A 109.5 . . ?
C26 C27 H27B 109.5 . . ?
H27A C27 H27B 109.5 . . ?
C26 C27 H27C 109.5 . . ?
H27A C27 H27C 109.5 . . ?
H27B C27 H27C 109.5 . . ?
C26 C28 H28A 109.5 . . ?
C26 C28 H28B 109.5 . . ?
H28A C28 H28B 109.5 . . ?
C26 C28 H28C 109.5 . . ?
H28A C28 H28C 109.5 . . ?
H28B C28 H28C 109.5 . . ?
C31 C29 C30 111.2(5) . . ?
C31 C29 C21 114.4(5) . . ?
C30 C29 C21 109.8(5) . . ?
C31 C29 H29A 107.0 . . ?
C30 C29 H29A 107.0 . . ?
C21 C29 H29A 107.0 . . ?
C29 C30 H30A 109.5 . . ?
C29 C30 H30B 109.5 . . ?
H30A C30 H30B 109.5 . . ?
C29 C30 H30C 109.5 . . ?
H30A C30 H30C 109.5 . . ?
H30B C30 H30C 109.5 . . ?
C29 C31 H31A 109.5 . . ?
C29 C31 H31B 109.5 . . ?
H31A C31 H31B 109.5 . . ?
C29 C31 H31D 109.5 . . ?
H31A C31 H31D 109.5 . . ?
H31B C31 H31D 109.5 . . ?
N3 C32 C33 179.5(6) . . ?
C32 C33 H33A 109.5 . . ?
C32 C33 H33B 109.5 . . ?
H33A C33 H33B 109.5 . . ?
C32 C33 H33C 109.5 . . ?
H33A C33 H33C 109.5 . . ?
H33B C33 H33C 109.5 . . ?

loop_
_geom_bond_atom_site_label_1
_geom_bond_atom_site_label_2
_geom_bond_distance
_geom_bond_site_symmetry_2
_geom_bond_publ_flag
Cu1 N3 1.859(4) . ?
Cu1 N2 1.926(4) . ?
Cu1 N1 1.951(4) . ?
N1 C1 1.263(9) . ?
N1 C3' 1.428(13) . ?
N1 C8 1.440(6) . ?
N2 C1' 1.257(14) . ?
N2 C3 1.404(8) . ?
N2 C20 1.420(6) . ?
N3 C32 1.133(5) . ?
C1 C2 1.405(9) . ?
C1 H1A 0.9500 . ?
C2 C7 1.426(8) . ?
C2 C3 1.434(10) . ?
C3 C4 1.438(9) . ?
C4 C5 1.371(7) . ?
C4 H4A 0.9500 . ?
C5 C6 1.388(8) . ?
C5 H5A 0.9500 . ?
C6 C7 1.354(8) . ?
C6 H6A 0.9500 . ?
C7 H7A 0.9500 . ?
C1' C2' 1.395(19) . ?
C1' H1'A 0.9500 . ?
C2' C7' 1.441(16) . ?
C2' C3' 1.458(19) . ?
C3' C4' 1.480(19) . ?
C4' C5' 1.366(15) . ?
C4' H4'A 0.9500 . ?
C5' C6' 1.384(16) . ?
C5' H5'A 0.9500 . ?
C6' C7' 1.334(15) . ?
C6' H6'A 0.9500 . ?
C7' H7'A 0.9500 . ?
C8 C13 1.393(6) . ?
C8 C9 1.406(6) . ?
C9 C10 1.384(7) . ?
C9 C17 1.516(6) . ?
C10 C11 1.380(7) . ?
C10 H10A 0.9500 . ?
C11 C12 1.362(7) . ?
C11 H11A 0.9500 . ?
C12 C13 1.391(7) . ?
C12 H12A 0.9500 . ?
C13 C14 1.523(7) . ?
C14 C16 1.520(8) . ?
C14 C15 1.522(8) . ?
C14 H14A 1.0000 . ?
C15 H15A 0.9800 . ?
C15 H15B 0.9800 . ?
C15 H15C 0.9800 . ?
C16 H16A 0.9800 . ?
C16 H16B 0.9800 . ?
C16 H16C 0.9800 . ?
C17 C19 1.522(7) . ?
C17 C18 1.525(7) . ?
C17 H17A 1.0000 . ?
C18 H18A 0.9800 . ?
C18 H18B 0.9800 . ?
C18 H18C 0.9800 . ?
C19 H19A 0.9800 . ?
C19 H19B 0.9800 . ?
C19 H19C 0.9800 . ?
C20 C25 1.400(6) . ?
C20 C21 1.404(6) . ?
C21 C22 1.386(7) . ?
C21 C29 1.517(7) . ?
C22 C23 1.388(7) . ?
C22 H22A 0.9500 . ?
C23 C24 1.389(7) . ?
C23 H23A 0.9500 . ?
C24 C25 1.380(7) . ?
C24 H24A 0.9500 . ?
C25 C26 1.516(6) . ?
C26 C27 1.498(7) . ?
C26 C28 1.513(7) . ?
C26 H26A 1.0000 . ?
C27 H27A 0.9800 . ?
C27 H27B 0.9800 . ?
C27 H27C 0.9800 . ?
C28 H28A 0.9800 . ?
C28 H28B 0.9800 . ?
C28 H28C 0.9800 . ?
C29 C31 1.507(8) . ?
C29 C30 1.516(8) . ?
C29 H29A 1.0000 . ?
C30 H30A 0.9800 . ?
C30 H30B 0.9800 . ?
C30 H30C 0.9800 . ?
C31 H31A 0.9800 . ?
C31 H31B 0.9800 . ?
C31 H31D 0.9800 . ?
C32 C33 1.459(6) . ?
C33 H33A 0.9800 . ?
C33 H33B 0.9800 . ?
C33 H33C 0.9800 . ?

loop_
_geom_torsion_atom_site_label_1
_geom_torsion_atom_site_label_2
_geom_torsion_atom_site_label_3
_geom_torsion_atom_site_label_4
_geom_torsion
_geom_torsion_site_symmetry_1
_geom_torsion_site_symmetry_2
_geom_torsion_site_symmetry_3
_geom_torsion_site_symmetry_4
_geom_torsion_publ_flag
N3 Cu1 N1 C1 171.0(7) . . . . ?
N2 Cu1 N1 C1 -8.7(8) . . . . ?
N3 Cu1 N1 C3' 174.9(18) . . . . ?
N2 Cu1 N1 C3' -4.8(18) . . . . ?
N3 Cu1 N1 C8 -11.1(4) . . . . ?
N2 Cu1 N1 C8 169.1(3) . . . . ?
N3 Cu1 N2 C1' -162(2) . . . . ?
N1 Cu1 N2 C1' 18(2) . . . . ?
N3 Cu1 N2 C3 -174.7(5) . . . . ?
N1 Cu1 N2 C3 5.0(5) . . . . ?
N3 Cu1 N2 C20 11.1(4) . . . . ?
N1 Cu1 N2 C20 -169.2(3) . . . . ?
N2 Cu1 N3 C32 55(9) . . . . ?
N1 Cu1 N3 C32 -124(8) . . . . ?
C3' N1 C1 C2 -8(7) . . . . ?
C8 N1 C1 C2 -172.3(7) . . . . ?
Cu1 N1 C1 C2 5.7(13) . . . . ?
N1 C1 C2 C7 -179.5(10) . . . . ?
N1 C1 C2 C3 3.2(12) . . . . ?
C1' N2 C3 C2 -150(6) . . . . ?
C20 N2 C3 C2 175.0(5) . . . . ?
Cu1 N2 C3 C2 1.1(9) . . . . ?
C1' N2 C3 C4 29(5) . . . . ?
C20 N2 C3 C4 -6.1(10) . . . . ?
Cu1 N2 C3 C4 179.9(5) . . . . ?
C1 C2 C3 N2 -6.9(10) . . . . ?
C7 C2 C3 N2 175.9(8) . . . . ?
C1 C2 C3 C4 174.2(7) . . . . ?
C7 C2 C3 C4 -2.9(8) . . . . ?
N2 C3 C4 C5 -176.2(6) . . . . ?
C2 C3 C4 C5 2.7(9) . . . . ?
C3 C4 C5 C6 -1.4(10) . . . . ?
C4 C5 C6 C7 0.2(10) . . . . ?
C5 C6 C7 C2 -0.5(10) . . . . ?
C1 C2 C7 C6 -175.5(7) . . . . ?
C3 C2 C7 C6 2.0(9) . . . . ?
C3 N2 C1' C2' 21(5) . . . . ?
C20 N2 C1' C2' 170.3(12) . . . . ?
Cu1 N2 C1' C2' -16(3) . . . . ?
N2 C1' C2' C7' -178(2) . . . . ?
N2 C1' C2' C3' 1(2) . . . . ?
C1 N1 C3' C2' 163(11) . . . . ?
C8 N1 C3' C2' -179(2) . . . . ?
Cu1 N1 C3' C2' -5(4) . . . . ?
C1 N1 C3' C4' -5(6) . . . . ?
C8 N1 C3' C4' 14(4) . . . . ?
Cu1 N1 C3' C4' -173(2) . . . . ?
C1' C2' C3' N1 10(4) . . . . ?
C7' C2' C3' N1 -171(3) . . . . ?
C1' C2' C3' C4' 179.2(17) . . . . ?
C7' C2' C3' C4' -2(3) . . . . ?
N1 C3' C4' C5' 174(2) . . . . ?
C2' C3' C4' C5' 4(3) . . . . ?
C3' C4' C5' C6' -2(3) . . . . ?
C4' C5' C6' C7' -1(3) . . . . ?
C5' C6' C7' C2' 3(3) . . . . ?
C1' C2' C7' C6' 178.1(17) . . . . ?
C3' C2' C7' C6' -1(3) . . . . ?
C1 N1 C8 C13 97.2(8) . . . . ?
C3' N1 C8 C13 92(2) . . . . ?
Cu1 N1 C8 C13 -80.9(5) . . . . ?
C1 N1 C8 C9 -85.9(8) . . . . ?
C3' N1 C8 C9 -91(2) . . . . ?
Cu1 N1 C8 C9 96.0(5) . . . . ?
C13 C8 C9 C10 0.2(7) . . . . ?
N1 C8 C9 C10 -176.7(4) . . . . ?
C13 C8 C9 C17 178.1(5) . . . . ?
N1 C8 C9 C17 1.2(7) . . . . ?
C8 C9 C10 C11 -0.8(8) . . . . ?
C17 C9 C10 C11 -178.7(5) . . . . ?
C9 C10 C11 C12 0.5(9) . . . . ?
C10 C11 C12 C13 0.3(9) . . . . ?
C11 C12 C13 C8 -0.9(9) . . . . ?
C11 C12 C13 C14 179.3(5) . . . . ?
C9 C8 C13 C12 0.7(8) . . . . ?
N1 C8 C13 C12 177.5(5) . . . . ?
C9 C8 C13 C14 -179.5(5) . . . . ?
N1 C8 C13 C14 -2.7(7) . . . . ?
C12 C13 C14 C16 -61.8(7) . . . . ?
C8 C13 C14 C16 118.4(6) . . . . ?
C12 C13 C14 C15 61.6(7) . . . . ?
C8 C13 C14 C15 -118.2(6) . . . . ?
C10 C9 C17 C19 -37.6(7) . . . . ?
C8 C9 C17 C19 144.6(5) . . . . ?
C10 C9 C17 C18 87.7(6) . . . . ?
C8 C9 C17 C18 -90.1(6) . . . . ?
C1' N2 C20 C25 78.3(15) . . . . ?
C3 N2 C20 C25 89.4(7) . . . . ?
Cu1 N2 C20 C25 -96.5(4) . . . . ?
C1' N2 C20 C21 -105.1(15) . . . . ?
C3 N2 C20 C21 -93.9(6) . . . . ?
Cu1 N2 C20 C21 80.2(5) . . . . ?
C25 C20 C21 C22 2.1(7) . . . . ?
N2 C20 C21 C22 -174.6(5) . . . . ?
C25 C20 C21 C29 -178.1(5) . . . . ?
N2 C20 C21 C29 5.3(7) . . . . ?
C20 C21 C22 C23 -0.5(8) . . . . ?
C29 C21 C22 C23 179.6(5) . . . . ?
C21 C22 C23 C24 -1.3(9) . . . . ?
C22 C23 C24 C25 1.5(9) . . . . ?
C23 C24 C25 C20 0.0(8) . . . . ?
C23 C24 C25 C26 179.3(5) . . . . ?
C21 C20 C25 C24 -1.8(7) . . . . ?
N2 C20 C25 C24 174.7(4) . . . . ?
C21 C20 C25 C26 178.8(4) . . . . ?
N2 C20 C25 C26 -4.6(7) . . . . ?
C24 C25 C26 C27 -66.7(6) . . . . ?
C20 C25 C26 C27 112.7(6) . . . . ?
C24 C25 C26 C28 58.6(7) . . . . ?
C20 C25 C26 C28 -122.1(6) . . . . ?
C22 C21 C29 C31 -51.9(8) . . . . ?
C20 C21 C29 C31 128.2(6) . . . . ?
C22 C21 C29 C30 73.9(7) . . . . ?
C20 C21 C29 C30 -105.9(6) . . . . ?
Cu1 N3 C32 C33 -40(100) . . . . ?
